data_7101171
loop_
_publ_author_name
'Pascale Delangle'
'Pascal Henry Fries'
'Andree Gadelle'
'J. Pecaut'

_publ_section_title
;
Inclusion complexes of trivalent lutetium cation with
an acidic derivative of per(3,6-anhydro)-a-cyclodextrin
;
_journal_issue 5
_journal_name_full 'Chemical Communications'
_journal_paper_doi 10.1039/b414870c
_journal_year 2005
_chemical_formula_sum 'C48 H102.73 Lu2 O60.37'
_chemical_formula_weight 1995.81
_chemical_name_systematic
;
?
;
_space_group_IT_number 4
_symmetry_cell_setting monoclinic
_symmetry_space_group_name_Hall 'P 2yb'
_symmetry_space_group_name_H-M 'P 1 21 1'
_atom_sites_solution_hydrogens geom
_atom_sites_solution_primary direct
_atom_sites_solution_secondary difmap
_audit_creation_method SHELXL-97
_cell_angle_alpha 90.00
_cell_angle_beta 109.168(3)
_cell_angle_gamma 90.00
_cell_formula_units_Z 2
_cell_length_a 14.2410(14)
_cell_length_b 13.9311(13)
_cell_length_c 20.098(2)
_cell_measurement_temperature 223(2)
_cell_volume 3766.3(6)
_computing_cell_refinement 'Bruker SMART'
_computing_data_collection 'Bruker SMART'
_computing_data_reduction 'Bruker SAINT'
_computing_molecular_graphics 'Bruker SHELXTL'
_computing_publication_material 'Bruker SHELXTL'
_computing_structure_refinement 'SHELXL-97 (Sheldrick, 1997)'
_computing_structure_solution 'SHELXS-97 (Sheldrick, 1990)'
_diffrn_ambient_temperature 223(2)
_diffrn_measured_fraction_theta_full 0.762
_diffrn_measured_fraction_theta_max 0.762
_diffrn_measurement_device_type 'CCD area detector'
_diffrn_measurement_method 'phi and omega scans'
_diffrn_radiation_monochromator graphite
_diffrn_radiation_source 'fine-focus sealed tube'
_diffrn_radiation_type MoK\a
_diffrn_radiation_wavelength 0.71073
_diffrn_reflns_av_R_equivalents 0.0189
_diffrn_reflns_av_sigmaI/netI 0.0235
_diffrn_reflns_limit_h_max 19
_diffrn_reflns_limit_h_min -13
_diffrn_reflns_limit_k_max 18
_diffrn_reflns_limit_k_min -16
_diffrn_reflns_limit_l_max 9
_diffrn_reflns_limit_l_min -25
_diffrn_reflns_number 11031
_diffrn_reflns_theta_full 28.90
_diffrn_reflns_theta_max 28.90
_diffrn_reflns_theta_min 2.10
_exptl_absorpt_coefficient_mu 2.728
_exptl_absorpt_correction_type sadabs
_exptl_crystal_density_diffrn 1.760
_exptl_crystal_density_meas 0
_exptl_crystal_density_method 'not measured'
_exptl_crystal_F_000 2031
_exptl_crystal_size_max 0.50
_exptl_crystal_size_mid 0.10
_exptl_crystal_size_min 0.10
_refine_diff_density_max 1.703
_refine_diff_density_min -1.858
_refine_diff_density_rms 0.131
_refine_ls_abs_structure_details 'Flack H D (1983), Acta Cryst. A39, 876-881'
_refine_ls_abs_structure_Flack -0.004(6)
_refine_ls_extinction_method none
_refine_ls_goodness_of_fit_ref 1.050
_refine_ls_hydrogen_treatment mixed
_refine_ls_matrix_type full
_refine_ls_number_parameters 1033
_refine_ls_number_reflns 10716
_refine_ls_number_restraints 1
_refine_ls_restrained_S_all 1.050
_refine_ls_R_factor_all 0.0329
_refine_ls_R_factor_gt 0.0316
_refine_ls_shift/su_max 0.036
_refine_ls_shift/su_mean 0.001
_refine_ls_structure_factor_coef Fsqd
_refine_ls_weighting_details 'calc w=1/[\s^2^(Fo^2^)+(0.0697P)^2^+0.0000P] where P=(Fo^2^+2Fc^2^)/3'
_refine_ls_weighting_scheme calc
_refine_ls_wR_factor_gt 0.0852
_refine_ls_wR_factor_ref 0.0858
_reflns_number_gt 10288
_reflns_number_total 10716
_reflns_threshold_expression >2sigma(I)
_cod_data_source_file b414870c.txt
_cod_depositor_comments
;
The following automatic conversions were performed:
'_symmetry_cell_setting' value 'Monoclinic' changed to 'monoclinic'
according to '/home/saulius/struct/CIF-dictionaries/cif_core.dic'
dictionary named 'cif_core.dic' version 2.4.1 from 2010-06-29.

Automatic conversion script
Id: cif_fix_enum 1527 2010-12-29 10:47:43Z saulius 
;
_cod_original_sg_symbol_H-M P2(1)
_cod_database_code 7101171

loop_
_symmetry_equiv_pos_as_xyz
'x, y, z'
'-x, y+1/2, -z'

loop_
_atom_site_label
_atom_site_type_symbol
_atom_site_fract_x
_atom_site_fract_y
_atom_site_fract_z
_atom_site_U_iso_or_equiv
_atom_site_adp_type
_atom_site_occupancy
_atom_site_symmetry_multiplicity
_atom_site_calc_flag
_atom_site_refinement_flags
Lu1 Lu 0.709135(16) 0.119037(17) 0.683948(14) 0.01429(7) Uani 1 1 d .
Lu2 Lu 0.383310(17) 0.076259(17) 0.790518(15) 0.01696(7) Uani 1 1 d .
O1 O 0.6884(3) 0.1692(3) 0.7882(3) 0.0195(10) Uani 1 1 d .
O2 O 0.4092(3) 0.1796(3) 0.7074(3) 0.0198(10) Uani 1 1 d .
O1A O 0.2140(3) 0.1862(3) 0.5770(3) 0.0213(10) Uani 1 1 d .
O2A O 0.3592(3) 0.0902(3) 0.5656(2) 0.0184(10) Uani 1 1 d .
O5A O 0.3036(3) 0.3025(3) 0.5448(2) 0.0190(10) Uani 1 1 d .
O6A O 0.2941(4) 0.2283(4) 0.3990(3) 0.0237(10) Uani 1 1 d .
O8A O 0.6053(3) 0.0319(3) 0.5835(3) 0.0213(10) Uani 1 1 d .
O8'A O 0.5454(3) 0.0877(3) 0.6631(2) 0.0160(9) Uani 1 1 d .
C1A C 0.2441(4) 0.2181(4) 0.5217(4) 0.0167(13) Uani 1 1 d .
H1AA H 0.1850 0.2340 0.4807 0.020 Uiso 1 1 calc R
C2A C 0.3033(4) 0.1369(4) 0.5018(4) 0.0160(13) Uani 1 1 d .
H2AA H 0.2556 0.0901 0.4719 0.019 Uiso 1 1 calc R
C3A C 0.3644(4) 0.1801(5) 0.4580(4) 0.0198(14) Uani 1 1 d .
H3AA H 0.4015 0.1299 0.4422 0.024 Uiso 1 1 calc R
C4A C 0.4321(4) 0.2630(4) 0.4940(4) 0.0182(14) Uani 1 1 d .
H4AA H 0.4670 0.2874 0.4621 0.022 Uiso 1 1 calc R
C5A C 0.3516(4) 0.3352(4) 0.4959(4) 0.0190(14) Uani 1 1 d .
H5AA H 0.3792 0.4006 0.5076 0.023 Uiso 1 1 calc R
C6A C 0.2873(5) 0.3276(5) 0.4197(4) 0.0239(15) Uani 1 1 d .
H6AA H 0.2183 0.3442 0.4143 0.029 Uiso 1 1 calc R
H6AB H 0.3112 0.3713 0.3905 0.029 Uiso 1 1 calc R
C7A C 0.4281(4) 0.0189(4) 0.5598(4) 0.0197(14) Uani 1 1 d .
H7AA H 0.4244 0.0122 0.5105 0.024 Uiso 1 1 calc R
H7AB H 0.4115 -0.0431 0.5760 0.024 Uiso 1 1 calc R
C8A C 0.5308(4) 0.0481(4) 0.6037(4) 0.0142(13) Uani 1 1 d .
O1B O 0.5042(3) 0.2364(3) 0.5599(3) 0.0205(10) Uani 1 1 d .
O2B O 0.7035(3) 0.2073(3) 0.5790(3) 0.0187(10) Uani 1 1 d .
O5B O 0.6085(3) 0.2890(3) 0.6633(2) 0.0180(10) Uani 1 1 d .
O6B O 0.6946(3) 0.4664(3) 0.6133(3) 0.0236(11) Uani 1 1 d .
O8B O 0.8162(3) 0.0613(3) 0.6331(3) 0.0227(11) Uani 1 1 d .
O8'B O 0.8730(4) 0.0454(4) 0.5432(3) 0.0306(12) Uani 1 1 d .
C1B C 0.5761(5) 0.3074(5) 0.5900(4) 0.0200(15) Uani 1 1 d .
H1BA H 0.5452 0.3718 0.5805 0.024 Uiso 1 1 calc R
C2B C 0.6675(4) 0.3039(4) 0.5662(4) 0.0170(13) Uani 1 1 d .
H2BA H 0.6497 0.3203 0.5156 0.020 Uiso 1 1 calc R
C3B C 0.7441(4) 0.3762(5) 0.6124(4) 0.0184(14) Uani 1 1 d .
H3BA H 0.8020 0.3841 0.5960 0.022 Uiso 1 1 calc R
C4B C 0.7757(5) 0.3494(5) 0.6907(4) 0.0219(14) Uani 1 1 d .
H4BA H 0.8234 0.3982 0.7180 0.026 Uiso 1 1 calc R
C5B C 0.6768(5) 0.3648(5) 0.7026(4) 0.0190(14) Uani 1 1 d .
H5BA H 0.6841 0.3641 0.7533 0.023 Uiso 1 1 calc R
C6B C 0.6529(5) 0.4635(5) 0.6715(4) 0.0263(16) Uani 1 1 d .
H6BA H 0.5809 0.4739 0.6538 0.032 Uiso 1 1 calc R
H6BB H 0.6835 0.5128 0.7067 0.032 Uiso 1 1 calc R
C7B C 0.7725(5) 0.1791(5) 0.5432(4) 0.0216(15) Uani 1 1 d .
H7BA H 0.8222 0.2297 0.5482 0.026 Uiso 1 1 calc R
H7BB H 0.7367 0.1701 0.4929 0.026 Uiso 1 1 calc R
C8B C 0.8234(4) 0.0868(5) 0.5747(4) 0.0221(15) Uani 1 1 d .
O1C O 0.8170(3) 0.2554(3) 0.7120(2) 0.0173(9) Uani 1 1 d .
O2C O 0.8635(3) 0.0912(3) 0.7759(2) 0.0167(10) Uani 1 1 d .
O5C O 0.8751(3) 0.2955(3) 0.8270(3) 0.0205(10) Uani 1 1 d .
O6C O 1.0907(3) 0.2277(4) 0.8681(3) 0.0237(11) Uani 1 1 d .
O8C O 0.7183(3) -0.0294(3) 0.7291(3) 0.0216(10) Uani 1 1 d .
O8'C O 0.8049(4) -0.1541(4) 0.7859(3) 0.0436(15) Uani 1 1 d .
C1C C 0.9043(4) 0.2574(5) 0.7717(4) 0.0175(13) Uani 1 1 d .
H1CA H 0.9545 0.2998 0.7625 0.021 Uiso 1 1 calc R
C2C C 0.9459(4) 0.1551(5) 0.7876(3) 0.0158(13) Uani 1 1 d .
H2CA H 0.9818 0.1387 0.7545 0.019 Uiso 1 1 calc R
C3C C 1.0184(4) 0.1524(5) 0.8621(4) 0.0223(15) Uani 1 1 d .
H3CA H 1.0505 0.0887 0.8738 0.027 Uiso 1 1 calc R
C4C C 0.9699(5) 0.1843(5) 0.9165(4) 0.0192(14) Uani 1 1 d .
H4CA H 1.0178 0.1783 0.9648 0.023 Uiso 1 1 calc R
C5C C 0.9533(5) 0.2901(5) 0.8953(4) 0.0224(15) Uani 1 1 d .
H5CA H 0.9363 0.3283 0.9314 0.027 Uiso 1 1 calc R
C6C C 1.0559(5) 0.3150(5) 0.8934(4) 0.0244(15) Uani 1 1 d .
H6CA H 1.0527 0.3688 0.8613 0.029 Uiso 1 1 calc R
H6CB H 1.1004 0.3323 0.9404 0.029 Uiso 1 1 calc R
C7C C 0.8907(5) -0.0063(5) 0.7920(4) 0.0219(15) Uani 1 1 d .
H7CA H 0.9231 -0.0138 0.8429 0.026 Uiso 1 1 calc R
H7CB H 0.9378 -0.0261 0.7683 0.026 Uiso 1 1 calc R
C8C C 0.7979(5) -0.0690(5) 0.7673(4) 0.0227(15) Uani 1 1 d .
O1D O 0.8804(3) 0.1317(3) 0.9104(2) 0.0196(10) Uani 1 1 d .
O2D O 0.7308(3) 0.0264(3) 0.9039(2) 0.0184(10) Uani 1 1 d .
O5D O 0.7928(3) 0.2212(3) 0.9634(3) 0.0204(10) Uani 1 1 d .
O6D O 0.8084(4) 0.0967(4) 1.0906(3) 0.0321(13) Uani 1 1 d .
O8D O 0.4814(3) -0.0482(3) 0.8624(3) 0.0213(10) Uani 1 1 d .
O8'D O 0.5492(3) 0.0558(3) 0.8097(2) 0.0157(10) Uani 1 1 d .
C1D C 0.8523(4) 0.1374(4) 0.9710(3) 0.0163(13) Uani 1 1 d .
H1DA H 0.9114 0.1411 1.0139 0.020 Uiso 1 1 calc R
C2D C 0.7899(5) 0.0472(5) 0.9722(4) 0.0187(15) Uani 1 1 d .
H2DA H 0.8358 -0.0074 0.9903 0.022 Uiso 1 1 calc R
C3D C 0.7323(4) 0.0667(5) 1.0247(4) 0.0210(14) Uani 1 1 d .
H3DA H 0.6961 0.0090 1.0317 0.025 Uiso 1 1 calc R
C4D C 0.6648(5) 0.1554(5) 1.0078(4) 0.0233(15) Uani 1 1 d .
H4DA H 0.6335 0.1635 1.0447 0.028 Uiso 1 1 calc R
C5D C 0.7465(5) 0.2324(5) 1.0177(4) 0.0237(15) Uani 1 1 d .
H5DA H 0.7205 0.2982 1.0185 0.028 Uiso 1 1 calc R
C6D C 0.8176(5) 0.2017(6) 1.0904(4) 0.0285(17) Uani 1 1 d .
H6DA H 0.8861 0.2208 1.0963 0.034 Uiso 1 1 calc R
H6DB H 0.7978 0.2304 1.1283 0.034 Uiso 1 1 calc R
C7D C 0.6601(4) -0.0504(4) 0.8946(4) 0.0203(14) Uani 1 1 d .
H7DA H 0.6608 -0.0744 0.9406 0.024 Uiso 1 1 calc R
H7DB H 0.6776 -0.1035 0.8688 0.024 Uiso 1 1 calc R
C8D C 0.5579(4) -0.0125(5) 0.8536(4) 0.0158(13) Uani 1 1 d .
O1E O 0.5904(3) 0.1495(4) 0.9418(3) 0.0263(12) Uani 1 1 d .
O2E O 0.3896(3) 0.1062(3) 0.9112(3) 0.0246(11) Uani 1 1 d .
O5E O 0.4869(3) 0.2421(3) 0.8563(3) 0.0227(11) Uani 1 1 d .
O6E O 0.3946(4) 0.3655(4) 0.9459(3) 0.0294(12) Uani 1 1 d .
O8E O 0.2668(4) -0.0060(4) 0.8182(3) 0.0310(13) Uani 1 1 d .
O8'E O 0.1902(5) -0.0589(4) 0.8907(4) 0.0510(18) Uani 1 1 d .
C1E C 0.5168(5) 0.2221(5) 0.9289(4) 0.0234(15) Uani 1 1 d .
H1EA H 0.5467 0.2805 0.9555 0.028 Uiso 1 1 calc R
C2E C 0.4254(5) 0.1936(5) 0.9483(4) 0.0252(16) Uani 1 1 d .
H2EA H 0.4425 0.1846 0.9998 0.030 Uiso 1 1 calc R
C3E C 0.3477(5) 0.2736(5) 0.9212(4) 0.0228(15) Uani 1 1 d .
H3EA H 0.2889 0.2631 0.9363 0.027 Uiso 1 1 calc R
C4E C 0.3170(5) 0.2904(5) 0.8402(4) 0.0222(15) Uani 1 1 d .
H4EA H 0.2687 0.3439 0.8264 0.027 Uiso 1 1 calc R
C5E C 0.4185(5) 0.3241(5) 0.8389(4) 0.0254(15) Uani 1 1 d .
H5EA H 0.4133 0.3509 0.7922 0.030 Uiso 1 1 calc R
C6E C 0.4388(6) 0.4015(5) 0.8931(4) 0.0305(18) Uani 1 1 d .
H6EA H 0.5104 0.4120 0.9148 0.037 Uiso 1 1 calc R
H6EB H 0.4074 0.4619 0.8722 0.037 Uiso 1 1 calc R
C7E C 0.3234(7) 0.0512(6) 0.9376(5) 0.038(2) Uani 1 1 d .
H7EA H 0.2832 0.0946 0.9555 0.046 Uiso 1 1 calc R
H7EB H 0.3622 0.0100 0.9764 0.046 Uiso 1 1 calc R
C8E C 0.2556(5) -0.0104(5) 0.8785(5) 0.0303(18) Uani 1 1 d .
O1F O 0.2784(3) 0.2078(3) 0.7959(3) 0.0191(10) Uani 1 1 d .
O2F O 0.2323(3) 0.0831(4) 0.6935(3) 0.0191(10) Uani 1 1 d .
O5F O 0.2249(3) 0.3000(3) 0.6967(3) 0.0218(11) Uani 1 1 d .
O6F O 0.0086(3) 0.2371(4) 0.6390(3) 0.0271(12) Uani 1 1 d .
O8F O 0.3733(3) -0.0399(4) 0.7117(3) 0.0246(11) Uani 1 1 d .
O8'F O 0.2855(4) -0.1321(4) 0.6219(3) 0.0371(14) Uani 1 1 d .
C1F C 0.1937(5) 0.2324(5) 0.7390(4) 0.0193(14) Uani 1 1 d .
H1FA H 0.1437 0.2626 0.7568 0.023 Uiso 1 1 calc R
C2F C 0.1495(4) 0.1407(4) 0.6970(4) 0.0216(16) Uani 1 1 d .
H2FA H 0.1122 0.1046 0.7226 0.026 Uiso 1 1 calc R
C3F C 0.0789(4) 0.1712(5) 0.6264(4) 0.0208(14) Uani 1 1 d .
H3FA H 0.0445 0.1149 0.5990 0.025 Uiso 1 1 calc R
C4F C 0.1291(5) 0.2319(5) 0.5832(4) 0.0215(15) Uani 1 1 d .
H4FA H 0.0812 0.2464 0.5360 0.026 Uiso 1 1 calc R
C5F C 0.1484(4) 0.3213(5) 0.6298(4) 0.0218(15) Uani 1 1 d .
H5FA H 0.1674 0.3767 0.6061 0.026 Uiso 1 1 calc R
C6F C 0.0457(5) 0.3357(5) 0.6368(4) 0.0281(16) Uani 1 1 d .
H6FA H 0.0505 0.3708 0.6801 0.034 Uiso 1 1 calc R
H6FB H 0.0020 0.3712 0.5964 0.034 Uiso 1 1 calc R
C7F C 0.2024(5) -0.0029(5) 0.6514(4) 0.0220(15) Uani 1 1 d .
H7FA H 0.1725 0.0141 0.6016 0.026 Uiso 1 1 calc R
H7FB H 0.1530 -0.0382 0.6662 0.026 Uiso 1 1 calc R
C8F C 0.2930(5) -0.0639(5) 0.6618(4) 0.0215(14) Uani 1 1 d .
O101 O 0.0748(6) 0.0800(12) 0.3871(6) 0.149(6) Uani 1 1 d .
O102 O 0.7393(7) 0.2356(8) 0.2428(5) 0.101(3) Uani 1 1 d .
O103 O 0.2895(11) 0.1838(10) 0.2666(8) 0.078(6) Uani 0.59(2) 1 d P
O104 O 0.9109(9) 0.3445(8) 0.2468(5) 0.064(3) Uani 0.69 1 d P
O105 O 0.9144(6) 0.7976(7) 0.9253(4) 0.085(3) Uani 1 1 d .
O106 O 0.7596(5) 0.6921(6) 0.9455(4) 0.068(2) Uani 1 1 d .
O107 O 0.8444(6) 0.9776(5) 0.2064(4) 0.066(2) Uani 1 1 d .
O108 O 0.4325(6) 0.7610(5) 0.8779(4) 0.063(2) Uani 1 1 d .
O109 O 0.0355(5) 0.3734(6) 0.4054(6) 0.086(3) Uani 1 1 d .
O110 O 0.7659(6) 0.0522(5) 0.3040(4) 0.0602(19) Uani 1 1 d .
O111 O 0.4149(5) 0.1976(5) 0.1701(4) 0.0567(18) Uani 1 1 d .
O112 O 0.5406(5) 0.5049(5) 0.7892(4) 0.0546(18) Uani 1 1 d .
O113 O 0.9057(5) 0.1108(5) 0.4275(3) 0.0557(18) Uani 1 1 d .
O114 O 0.6812(5) 0.3920(5) 0.8839(4) 0.0545(18) Uani 1 1 d .
O115 O 0.9001(5) 0.3034(5) 0.4575(4) 0.0564(18) Uani 1 1 d .
O116 O 0.5525(4) 0.8519(4) 0.7251(3) 0.0332(13) Uani 1 1 d .
O117 O 0.5672(4) 0.2416(4) 0.3845(3) 0.0447(15) Uani 1 1 d .
O118 O 0.5683(4) 0.0592(4) 0.4350(3) 0.0323(12) Uani 1 1 d .
O119 O 0.0538(4) 0.9405(5) 0.9616(4) 0.0493(17) Uani 1 1 d .
O120 O 0.3840(5) 0.4455(5) 0.6610(4) 0.0499(16) Uani 1 1 d .
O121 O 0.8398(7) 0.5178(8) 0.9142(6) 0.120(4) Uani 1 1 d .
O135 O 0.9701(10) 0.4903(10) 0.7385(8) 0.049(6) Uani 0.44(2) 1 d P
O134 O 0.9362(10) 0.5181(11) 0.7886(9) 0.054(6) Uani 0.45(2) 1 d P
O133 O 0.878(2) 0.592(2) 0.8156(13) 0.171(17) Uani 0.50(3) 1 d P
O132 O 0.0582(17) 0.2693(14) 0.2979(13) 0.056(10) Uani 0.30(2) 1 d P
O131 O 0.0971(19) 0.200(2) 0.2829(13) 0.085(12) Uani 0.35(3) 1 d P

loop_
_atom_site_aniso_label
_atom_site_aniso_U_11
_atom_site_aniso_U_22
_atom_site_aniso_U_33
_atom_site_aniso_U_23
_atom_site_aniso_U_13
_atom_site_aniso_U_12
Lu1 0.01093(11) 0.01803(11) 0.01358(16) 0.00033(11) 0.00357(11) 0.00042(9)
Lu2 0.01259(12) 0.02079(12) 0.01842(17) 0.00011(11) 0.00635(12) -0.00045(10)
O1 0.017(2) 0.022(2) 0.022(3) 0.000(2) 0.010(2) -0.0006(17)
O2 0.016(2) 0.025(2) 0.021(3) -0.0038(19) 0.009(2) -0.0010(17)
O1A 0.017(2) 0.028(2) 0.021(3) 0.002(2) 0.011(2) 0.0062(17)
O2A 0.0142(19) 0.022(2) 0.020(3) 0.0018(18) 0.006(2) 0.0026(16)
O5A 0.018(2) 0.023(2) 0.015(3) -0.0010(18) 0.005(2) 0.0002(17)
O6A 0.025(2) 0.029(3) 0.010(3) 0.003(2) -0.003(2) -0.0021(19)
O8A 0.019(2) 0.021(2) 0.026(3) -0.001(2) 0.011(2) 0.0032(18)
O8'A 0.0132(19) 0.022(2) 0.012(3) 0.0003(18) 0.003(2) 0.0012(16)
C1A 0.013(3) 0.021(3) 0.015(4) 0.003(2) 0.002(3) 0.004(2)
C2A 0.012(3) 0.015(3) 0.017(4) -0.004(2) -0.001(3) -0.001(2)
C3A 0.015(3) 0.024(3) 0.019(4) 0.000(3) 0.003(3) 0.004(2)
C4A 0.013(3) 0.023(3) 0.019(4) 0.001(3) 0.005(3) -0.001(2)
C5A 0.011(3) 0.019(3) 0.022(4) -0.002(3) -0.002(3) -0.002(2)
C6A 0.013(3) 0.029(4) 0.022(4) 0.003(3) -0.004(3) -0.002(2)
C7A 0.018(3) 0.018(3) 0.021(4) -0.007(3) 0.006(3) -0.001(2)
C8A 0.012(3) 0.016(3) 0.013(4) -0.001(2) 0.002(3) 0.001(2)
O1B 0.015(2) 0.021(2) 0.022(3) 0.0051(19) 0.000(2) -0.0013(17)
O2B 0.017(2) 0.022(2) 0.021(3) 0.0048(19) 0.011(2) 0.0034(17)
O5B 0.014(2) 0.026(2) 0.011(3) 0.0003(18) 0.000(2) -0.0021(17)
O6B 0.021(2) 0.023(2) 0.021(3) 0.005(2) 0.000(2) -0.0007(18)
O8B 0.022(2) 0.028(3) 0.022(3) 0.004(2) 0.012(2) 0.0057(18)
O8'B 0.034(3) 0.033(3) 0.030(3) -0.004(2) 0.018(3) 0.006(2)
C1B 0.016(3) 0.020(3) 0.026(4) 0.000(3) 0.010(3) 0.001(2)
C2B 0.013(3) 0.023(3) 0.014(4) 0.009(3) 0.002(3) 0.003(2)
C3B 0.011(3) 0.025(3) 0.013(4) 0.001(3) -0.003(3) -0.003(2)
C4B 0.022(3) 0.017(3) 0.025(4) 0.001(3) 0.005(3) -0.001(2)
C5B 0.014(3) 0.024(3) 0.015(4) -0.004(3) -0.001(3) 0.002(2)
C6B 0.027(4) 0.021(3) 0.024(5) -0.001(3) 0.000(3) 0.004(3)
C7B 0.019(3) 0.032(4) 0.016(4) 0.005(3) 0.009(3) 0.005(3)
C8B 0.012(3) 0.031(3) 0.021(4) -0.006(3) 0.003(3) -0.004(2)
O1C 0.011(2) 0.021(2) 0.015(3) 0.0038(18) -0.003(2) 0.0000(16)
O2C 0.0126(18) 0.016(2) 0.020(3) 0.0003(18) 0.004(2) 0.0017(15)
O5C 0.014(2) 0.026(2) 0.018(3) 0.003(2) 0.001(2) 0.0013(17)
O6C 0.009(2) 0.037(3) 0.022(3) 0.003(2) 0.002(2) -0.0036(18)
O8C 0.016(2) 0.024(2) 0.022(3) 0.001(2) 0.003(2) 0.0025(18)
O8'C 0.034(3) 0.026(3) 0.052(4) 0.011(3) -0.010(3) 0.001(2)
C1C 0.010(3) 0.028(3) 0.013(4) -0.001(3) 0.001(3) -0.004(2)
C2C 0.009(3) 0.027(3) 0.011(4) 0.005(2) 0.001(3) 0.000(2)
C3C 0.013(3) 0.027(3) 0.025(5) 0.002(3) 0.003(3) 0.000(2)
C4C 0.014(3) 0.027(3) 0.017(4) 0.003(3) 0.004(3) -0.003(2)
C5C 0.015(3) 0.027(3) 0.023(4) -0.008(3) 0.003(3) -0.003(2)
C6C 0.018(3) 0.026(3) 0.024(4) -0.003(3) 0.001(3) -0.009(3)
C7C 0.024(3) 0.029(4) 0.011(4) 0.000(3) 0.003(3) 0.004(3)
C8C 0.026(4) 0.018(3) 0.019(4) -0.002(3) 0.001(3) -0.002(2)
O1D 0.015(2) 0.027(2) 0.017(3) -0.002(2) 0.005(2) -0.0066(17)
O2D 0.016(2) 0.023(2) 0.013(3) 0.0023(19) 0.001(2) -0.0030(17)
O5D 0.022(2) 0.023(2) 0.016(3) 0.0001(19) 0.007(2) 0.0026(17)
O6D 0.031(3) 0.042(4) 0.022(3) 0.003(2) 0.007(3) 0.002(2)
O8D 0.017(2) 0.024(2) 0.022(3) -0.003(2) 0.006(2) -0.0039(18)
O8'D 0.0084(18) 0.023(2) 0.011(3) -0.0012(17) -0.002(2) -0.0001(15)
C1D 0.015(3) 0.021(3) 0.011(4) -0.003(2) 0.002(3) 0.000(2)
C2D 0.018(3) 0.025(3) 0.014(4) 0.000(3) 0.006(3) 0.001(2)
C3D 0.020(3) 0.030(4) 0.012(4) 0.007(3) 0.003(3) 0.004(3)
C4D 0.018(3) 0.029(3) 0.025(5) -0.005(3) 0.009(3) 0.000(3)
C5D 0.024(3) 0.026(3) 0.021(4) -0.003(3) 0.007(3) 0.001(3)
C6D 0.027(4) 0.039(4) 0.019(5) -0.008(3) 0.006(4) -0.001(3)
C7D 0.020(3) 0.015(3) 0.023(4) 0.000(3) 0.004(3) -0.003(2)
C8D 0.012(3) 0.023(3) 0.008(4) -0.007(2) -0.003(3) -0.004(2)
O1E 0.017(2) 0.035(3) 0.024(3) -0.011(2) 0.002(2) 0.0062(18)
O2E 0.025(2) 0.028(3) 0.022(3) -0.002(2) 0.009(2) 0.0007(19)
O5E 0.024(2) 0.027(3) 0.016(3) 0.003(2) 0.007(2) 0.0065(19)
O6E 0.031(3) 0.033(3) 0.023(3) -0.010(2) 0.008(3) 0.006(2)
O8E 0.027(3) 0.030(3) 0.042(4) 0.003(2) 0.019(3) -0.006(2)
O8'E 0.062(4) 0.044(3) 0.066(5) -0.005(3) 0.046(4) -0.019(3)
C1E 0.023(3) 0.023(3) 0.024(4) 0.001(3) 0.007(3) 0.005(3)
C2E 0.022(3) 0.031(4) 0.022(5) -0.004(3) 0.007(3) 0.007(3)
C3E 0.017(3) 0.032(4) 0.018(4) -0.004(3) 0.004(3) 0.004(3)
C4E 0.019(3) 0.023(3) 0.023(4) -0.010(3) 0.004(3) -0.001(3)
C5E 0.024(3) 0.025(3) 0.021(5) 0.002(3) 0.000(3) 0.002(3)
C6E 0.031(4) 0.025(4) 0.034(5) -0.014(3) 0.009(4) -0.003(3)
C7E 0.053(5) 0.035(4) 0.037(6) 0.004(4) 0.028(5) -0.005(3)
C8E 0.029(4) 0.030(4) 0.041(5) 0.008(3) 0.024(4) 0.006(3)
O1F 0.018(2) 0.023(2) 0.014(3) 0.0001(19) 0.002(2) 0.0066(17)
O2F 0.0080(17) 0.025(2) 0.023(3) -0.004(2) 0.0032(19) 0.0010(17)
O5F 0.018(2) 0.026(2) 0.020(3) 0.001(2) 0.005(2) 0.0005(18)
O6F 0.011(2) 0.036(3) 0.034(3) 0.000(2) 0.008(2) 0.0049(19)
O8F 0.017(2) 0.027(2) 0.028(3) -0.002(2) 0.006(2) 0.0013(19)
O8'F 0.021(3) 0.030(3) 0.055(4) -0.019(3) 0.004(3) -0.002(2)
C1F 0.015(3) 0.030(3) 0.011(4) -0.006(3) 0.002(3) 0.003(2)
C2F 0.009(3) 0.027(4) 0.031(5) -0.004(3) 0.010(3) -0.004(2)
C3F 0.010(3) 0.027(3) 0.023(4) 0.000(3) 0.002(3) 0.002(2)
C4F 0.015(3) 0.025(3) 0.027(5) 0.007(3) 0.009(3) 0.006(2)
C5F 0.015(3) 0.025(3) 0.024(5) 0.003(3) 0.005(3) 0.003(2)
C6F 0.022(3) 0.034(4) 0.025(5) -0.004(3) 0.004(3) 0.006(3)
C7F 0.015(3) 0.025(3) 0.020(4) -0.007(3) -0.003(3) -0.001(2)
C8F 0.019(3) 0.023(3) 0.022(4) 0.003(3) 0.006(3) 0.000(2)
O101 0.049(5) 0.247(16) 0.149(10) -0.093(12) 0.030(6) -0.027(8)
O102 0.102(7) 0.099(7) 0.108(8) 0.020(7) 0.045(6) 0.030(6)
O103 0.094(12) 0.052(8) 0.076(12) 0.014(7) 0.011(9) 0.016(7)
O104 0.100(9) 0.062(7) 0.019(6) 0.002(5) 0.004(6) -0.008(6)
O105 0.077(6) 0.090(6) 0.057(6) 0.033(5) -0.018(5) -0.040(5)
O106 0.067(5) 0.080(6) 0.049(5) 0.020(4) 0.007(4) -0.019(4)
O107 0.117(6) 0.039(4) 0.034(4) 0.003(3) 0.013(4) -0.019(4)
O108 0.088(5) 0.037(4) 0.080(6) 0.009(4) 0.049(5) -0.011(3)
O109 0.036(4) 0.050(4) 0.175(10) -0.004(5) 0.038(5) -0.009(3)
O110 0.077(4) 0.058(5) 0.043(5) 0.020(3) 0.016(4) 0.003(4)
O111 0.049(4) 0.062(4) 0.052(5) 0.007(4) 0.008(4) 0.006(3)
O112 0.049(4) 0.062(5) 0.041(5) -0.001(3) -0.002(4) 0.005(3)
O113 0.063(4) 0.069(5) 0.041(4) 0.010(4) 0.026(4) -0.001(4)
O114 0.062(4) 0.046(4) 0.055(5) 0.011(3) 0.018(4) 0.013(3)
O115 0.039(3) 0.065(4) 0.053(5) 0.024(4) -0.002(3) -0.005(3)
O116 0.023(3) 0.029(3) 0.041(4) -0.008(2) 0.003(3) 0.002(2)
O117 0.038(3) 0.046(3) 0.043(4) 0.020(3) 0.004(3) -0.006(3)
O118 0.030(3) 0.032(3) 0.032(4) 0.001(2) 0.005(3) 0.001(2)
O119 0.029(3) 0.068(4) 0.050(4) 0.020(3) 0.012(3) 0.003(3)
O120 0.047(4) 0.054(4) 0.048(5) -0.003(3) 0.015(3) -0.012(3)
O121 0.089(7) 0.076(7) 0.131(10) -0.001(7) -0.050(7) -0.011(5)
O135 0.043(9) 0.051(9) 0.063(13) -0.026(8) 0.029(8) -0.023(6)
O134 0.041(9) 0.052(9) 0.059(13) 0.021(8) 0.002(8) -0.001(6)
O133 0.30(4) 0.14(3) 0.16(2) -0.01(2) 0.19(3) -0.02(2)
O132 0.082(17) 0.028(12) 0.08(2) -0.021(11) 0.059(16) -0.028(10)
O131 0.082(19) 0.08(2) 0.07(2) -0.038(15) -0.003(15) -0.037(15)

loop_
_atom_type_symbol
_atom_type_description
_atom_type_scat_dispersion_real
_atom_type_scat_dispersion_imag
_atom_type_scat_source
C C 0.0033 0.0016 'International Tables Vol C Tables 4.2.6.8 and 6.1.1.4'
H H 0.0000 0.0000 'International Tables Vol C Tables 4.2.6.8 and 6.1.1.4'
O O 0.0106 0.0060 'International Tables Vol C Tables 4.2.6.8 and 6.1.1.4'
Lu Lu -0.4720 5.8584 'International Tables Vol C Tables 4.2.6.8 and 6.1.1.4'

loop_
_geom_angle_atom_site_label_1
_geom_angle_atom_site_label_2
_geom_angle_atom_site_label_3
_geom_angle
O8B Lu1 O8C 84.03(16)
O8B Lu1 O8'A 131.04(17)
O8C Lu1 O8'A 79.49(16)
O8B Lu1 O1 145.76(17)
O8C Lu1 O1 85.39(16)
O8'A Lu1 O1 78.29(15)
O8B Lu1 O1C 84.96(15)
O8C Lu1 O1C 133.55(16)
O8'A Lu1 O1C 137.48(15)
O1 Lu1 O1C 79.07(15)
O8B Lu1 O2C 72.85(16)
O8C Lu1 O2C 67.78(16)
O8'A Lu1 O2C 137.54(15)
O1 Lu1 O2C 72.99(15)
O1C Lu1 O2C 65.84(15)
O8B Lu1 O8A 76.04(15)
O8C Lu1 O8A 79.19(17)
O8'A Lu1 O8A 55.75(14)
O1 Lu1 O8A 133.32(14)
O1C Lu1 O8A 140.32(15)
O2C Lu1 O8A 136.27(15)
O8B Lu1 O2B 67.57(15)
O8C Lu1 O2B 143.28(16)
O8'A Lu1 O2B 101.46(15)
O1 Lu1 O2B 131.08(15)
O1C Lu1 O2B 68.67(16)
O2C Lu1 O2B 120.97(14)
O8A Lu1 O2B 71.91(15)
O8B Lu1 C8A 104.03(17)
O8C Lu1 C8A 79.84(18)
O8'A Lu1 C8A 27.79(16)
O1 Lu1 C8A 105.99(15)
O1C Lu1 C8A 146.53(17)
O2C Lu1 C8A 147.61(17)
O8A Lu1 C8A 28.08(15)
O2B Lu1 C8A 84.85(17)
O8B Lu1 O5B 130.03(14)
O8C Lu1 O5B 144.98(13)
O8'A Lu1 O5B 71.49(14)
O1 Lu1 O5B 70.10(15)
O1C Lu1 O5B 67.11(14)
O2C Lu1 O5B 124.14(14)
O8A Lu1 O5B 99.39(14)
O2B Lu1 O5B 63.94(13)
C8A Lu1 O5B 83.28(15)
O8E Lu2 O8F 85.73(18)
O8E Lu2 O8'D 134.95(18)
O8F Lu2 O8'D 81.42(16)
O8E Lu2 O2 143.47(18)
O8F Lu2 O2 85.83(17)
O8'D Lu2 O2 78.39(15)
O8E Lu2 O2F 71.35(18)
O8F Lu2 O2F 67.62(17)
O8'D Lu2 O2F 138.45(15)
O2 Lu2 O2F 72.57(16)
O8E Lu2 O1F 81.69(17)
O8F Lu2 O1F 133.80(18)
O8'D Lu2 O1F 135.70(16)
O2 Lu2 O1F 78.87(14)
O2F Lu2 O1F 66.23(16)
O8E Lu2 O8D 79.15(17)
O8F Lu2 O8D 77.98(18)
O8'D Lu2 O8D 56.00(14)
O2 Lu2 O8D 133.14(14)
O2F Lu2 O8D 135.60(17)
O1F Lu2 O8D 141.13(16)
O8E Lu2 O2E 68.07(18)
O8F Lu2 O2E 143.42(17)
O8'D Lu2 O2E 98.97(15)
O2 Lu2 O2E 130.36(16)
O2F Lu2 O2E 122.46(14)
O1F Lu2 O2E 69.03(16)
O8D Lu2 O2E 72.50(16)
O8E Lu2 C8D 107.07(19)
O8F Lu2 C8D 80.51(18)
O8'D Lu2 C8D 28.24(16)
O2 Lu2 C8D 106.44(17)
O2F Lu2 C8D 148.12(17)
O1F Lu2 C8D 145.63(18)
O8D Lu2 C8D 27.92(16)
O2E Lu2 C8D 83.30(17)
O8E Lu2 O5E 128.31(16)
O8F Lu2 O5E 145.61(14)
O8'D Lu2 O5E 70.76(14)
O2 Lu2 O5E 69.40(15)
O2F Lu2 O5E 122.82(16)
O1F Lu2 O5E 65.78(15)
O8D Lu2 O5E 101.45(15)
O2E Lu2 O5E 63.32(14)
C8D Lu2 O5E 84.02(16)
C1A O1A C4F 115.3(5)
C2A O2A C7A 116.1(5)
C1A O5A C5A 113.6(5)
C3A O6A C6A 107.5(5)
C8A O8A Lu1 89.4(4)
C8A O8'A Lu1 95.6(3)
O1A C1A O5A 107.9(5)
O1A C1A C2A 108.2(5)
O5A C1A C2A 111.7(4)
O2A C2A C1A 107.0(5)
O2A C2A C3A 115.9(5)
C1A C2A C3A 108.7(5)
O6A C3A C4A 101.4(5)
O6A C3A C2A 106.2(5)
C4A C3A C2A 114.3(5)
O1B C4A C3A 113.1(5)
O1B C4A C5A 117.4(5)
C3A C4A C5A 98.4(5)
O5A C5A C6A 113.8(5)
O5A C5A C4A 109.5(5)
C6A C5A C4A 98.0(5)
O6A C6A C5A 106.3(5)
O2A C7A C8A 109.1(5)
O8'A C8A O8A 118.7(6)
O8'A C8A C7A 120.0(5)
O8A C8A C7A 121.3(6)
O8'A C8A Lu1 56.6(3)
O8A C8A Lu1 62.5(3)
C7A C8A Lu1 174.2(4)
C1B O1B C4A 114.5(5)
C2B O2B C7B 115.2(4)
C2B O2B Lu1 122.8(4)
C7B O2B Lu1 117.5(4)
C1B O5B C5B 111.1(5)
C1B O5B Lu1 106.9(3)
C5B O5B Lu1 108.6(3)
C3B O6B C6B 108.2(5)
C8B O8B Lu1 126.6(4)
O1B C1B O5B 105.3(5)
O1B C1B C2B 114.6(5)
O5B C1B C2B 107.4(5)
O2B C2B C1B 105.4(5)
O2B C2B C3B 111.3(5)
C1B C2B C3B 107.2(5)
O6B C3B C4B 100.3(5)
O6B C3B C2B 108.9(5)
C4B C3B C2B 111.6(5)
O1C C4B C5B 113.0(5)
O1C C4B C3B 118.6(6)
C5B C4B C3B 98.8(5)
O5B C5B C6B 114.4(6)
O5B C5B C4B 107.2(5)
C6B C5B C4B 99.1(5)
O6B C6B C5B 105.1(5)
O2B C7B C8B 109.4(5)
O8'B C8B O8B 125.4(7)
O8'B C8B C7B 117.4(6)
O8B C8B C7B 117.1(5)
C1C O1C C4B 113.1(5)
C1C O1C Lu1 122.2(4)
C4B O1C Lu1 118.9(4)
C7C O2C C2C 114.2(5)
C7C O2C Lu1 116.3(4)
C2C O2C Lu1 121.5(4)
C1C O5C C5C 112.9(5)
C3C O6C C6C 108.5(4)
C8C O8C Lu1 124.6(4)
O5C C1C O1C 105.7(4)
O5C C1C C2C 112.1(5)
O1C C1C C2C 109.3(5)
O2C C2C C3C 113.8(5)
O2C C2C C1C 107.7(4)
C3C C2C C1C 108.7(5)
O6C C3C C2C 107.4(5)
O6C C3C C4C 101.8(5)
C2C C3C C4C 112.0(5)
O1D C4C C5C 114.6(5)
O1D C4C C3C 112.6(5)
C5C C4C C3C 98.3(5)
O5C C5C C6C 114.2(6)
O5C C5C C4C 108.1(5)
C6C C5C C4C 99.6(5)
O6C C6C C5C 105.0(5)
O2C C7C C8C 109.3(5)
O8'C C8C O8C 124.6(7)
O8'C C8C C7C 118.3(7)
O8C C8C C7C 117.1(6)
C1D O1D C4C 113.2(5)
C2D O2D C7D 117.1(5)
C1D O5D C5D 114.2(5)
C6D O6D C3D 108.7(6)
C8D O8D Lu2 89.4(4)
C8D O8'D Lu2 94.0(3)
O1D C1D O5D 106.5(5)
O1D C1D C2D 107.3(5)
O5D C1D C2D 110.1(4)
O2D C2D C1D 108.6(5)
O2D C2D C3D 115.1(5)
C1D C2D C3D 107.6(5)
O6D C3D C4D 101.2(5)
O6D C3D C2D 105.2(5)
C4D C3D C2D 114.9(5)
O1E C4D C3D 112.8(6)
O1E C4D C5D 117.7(6)
C3D C4D C5D 98.0(5)
O5D C5D C6D 111.2(5)
O5D C5D C4D 109.6(5)
C6D C5D C4D 99.3(6)
O6D C6D C5D 104.3(6)
O2D C7D C8D 108.6(5)
O8D C8D O8'D 119.9(6)
O8D C8D C7D 120.5(6)
O8'D C8D C7D 119.6(5)
O8D C8D Lu2 62.6(3)
O8'D C8D Lu2 57.8(3)
C7D C8D Lu2 172.5(4)
C4D O1E C1E 114.5(5)
C2E O2E C7E 115.1(5)
C2E O2E Lu2 123.8(4)
C7E O2E Lu2 117.4(5)
C1E O5E C5E 110.6(5)
C1E O5E Lu2 104.9(4)
C5E O5E Lu2 108.7(4)
C3E O6E C6E 108.0(5)
C8E O8E Lu2 126.7(5)
O5E C1E O1E 106.5(5)
O5E C1E C2E 108.9(6)
O1E C1E C2E 114.2(5)
O2E C2E C1E 106.0(5)
O2E C2E C3E 109.9(6)
C1E C2E C3E 107.2(6)
O6E C3E C2E 108.7(5)
O6E C3E C4E 99.4(5)
C2E C3E C4E 113.6(5)
O1F C4E C5E 113.8(5)
O1F C4E C3E 116.3(6)
C5E C4E C3E 97.0(6)
O5E C5E C6E 115.8(6)
O5E C5E C4E 108.3(5)
C6E C5E C4E 99.6(5)
O6E C6E C5E 104.6(6)
O2E C7E C8E 109.6(6)
O8'E C8E O8E 123.5(8)
O8'E C8E C7E 118.6(7)
O8E C8E C7E 117.9(6)
C1F O1F C4E 111.0(5)
C1F O1F Lu2 122.1(4)
C4E O1F Lu2 121.4(4)
C7F O2F C2F 113.5(5)
C7F O2F Lu2 117.3(4)
C2F O2F Lu2 120.9(4)
C1F O5F C5F 113.4(5)
C3F O6F C6F 108.1(4)
C8F O8F Lu2 124.8(4)
O1F C1F O5F 107.0(5)
O1F C1F C2F 109.3(5)
O5F C1F C2F 111.6(5)
O2F C2F C3F 114.4(5)
O2F C2F C1F 107.0(5)
C3F C2F C1F 108.0(5)
O6F C3F C2F 107.5(5)
O6F C3F C4F 103.1(5)
C2F C3F C4F 113.3(5)
O1A C4F C5F 115.8(5)
O1A C4F C3F 111.8(5)
C5F C4F C3F 97.2(5)
O5F C5F C6F 113.0(5)
O5F C5F C4F 109.2(5)
C6F C5F C4F 100.3(5)
O6F C6F C5F 104.1(5)
O2F C7F C8F 108.2(5)
O8'F C8F O8F 124.9(6)
O8'F C8F C7F 117.5(7)
O8F C8F C7F 117.5(6)
O135 O134 O133 148.3(17)

loop_
_geom_bond_atom_site_label_1
_geom_bond_atom_site_label_2
_geom_bond_distance
Lu1 O8B 2.245(4)
Lu1 O8C 2.245(5)
Lu1 O8'A 2.272(4)
Lu1 O1 2.318(4)
Lu1 O1C 2.392(4)
Lu1 O2C 2.394(5)
Lu1 O8A 2.403(5)
Lu1 O2B 2.420(4)
Lu1 C8A 2.709(6)
Lu1 O5B 2.728(4)
Lu2 O8E 2.232(4)
Lu2 O8F 2.236(5)
Lu2 O8'D 2.283(4)
Lu2 O2 2.325(4)
Lu2 O2F 2.384(5)
Lu2 O1F 2.390(4)
Lu2 O8D 2.391(5)
Lu2 O2E 2.433(5)
Lu2 C8D 2.692(6)
Lu2 O5E 2.825(5)
O1A C1A 1.389(7)
O1A C4F 1.408(7)
O2A C2A 1.425(8)
O2A C7A 1.427(7)
O5A C1A 1.436(8)
O5A C5A 1.443(7)
O6A C3A 1.442(8)
O6A C6A 1.457(8)
O8A C8A 1.275(6)
O8'A C8A 1.269(8)
C1A C2A 1.541(7)
C2A C3A 1.548(8)
C3A C4A 1.525(9)
C4A O1B 1.433(8)
C4A C5A 1.535(8)
C5A C6A 1.507(10)
C7A C8A 1.495(9)
O1B C1B 1.409(8)
O2B C2B 1.433(7)
O2B C7B 1.450(6)
O5B C1B 1.415(8)
O5B C5B 1.477(8)
O6B C3B 1.443(8)
O6B C6B 1.476(8)
O8B C8B 1.262(8)
O8'B C8B 1.235(7)
C1B C2B 1.528(7)
C2B C3B 1.549(9)
C3B C4B 1.535(10)
C4B O1C 1.442(8)
C4B C5B 1.519(8)
C5B C6B 1.502(9)
C7B C8B 1.510(10)
O1C C1C 1.417(8)
O2C C7C 1.421(8)
O2C C2C 1.430(7)
O5C C1C 1.414(8)
O5C C5C 1.459(9)
O6C C3C 1.447(7)
O6C C6C 1.466(8)
O8C C8C 1.267(8)
O8'C C8C 1.237(9)
C1C C2C 1.536(9)
C2C C3C 1.514(10)
C3C C4C 1.539(8)
C4C O1D 1.439(7)
C4C C5C 1.531(9)
C5C C6C 1.514(8)
C7C C8C 1.526(9)
O1D C1D 1.402(7)
O2D C2D 1.385(8)
O2D C7D 1.439(7)
O5D C1D 1.420(7)
O5D C5D 1.457(7)
O6D C6D 1.468(10)
O6D C3D 1.469(9)
O8D C8D 1.261(7)
O8'D C8D 1.277(8)
C1D C2D 1.545(8)
C2D C3D 1.558(8)
C3D C4D 1.534(9)
C4D O1E 1.402(9)
C4D C5D 1.547(9)
C5D C6D 1.540(11)
C7D C8D 1.513(9)
O1E C1E 1.418(7)
O2E C2E 1.431(9)
O2E C7E 1.445(8)
O5E C1E 1.408(9)
O5E C5E 1.467(8)
O6E C3E 1.454(9)
O6E C6E 1.487(9)
O8E C8E 1.274(9)
O8'E C8E 1.238(8)
C1E C2E 1.528(8)
C2E C3E 1.540(9)
C3E C4E 1.558(10)
C4E O1F 1.448(8)
C4E C5E 1.529(9)
C5E C6E 1.493(10)
C7E C8E 1.525(12)
O1F C1F 1.405(8)
O2F C7F 1.447(8)
O2F C2F 1.448(7)
O5F C1F 1.433(8)
O5F C5F 1.457(8)
O6F C3F 1.443(7)
O6F C6F 1.478(9)
O8F C8F 1.294(9)
O8'F C8F 1.225(9)
C1F C2F 1.546(9)
C2F C3F 1.505(10)
C3F C4F 1.544(8)
C4F C5F 1.529(10)
C5F C6F 1.527(8)
C7F C8F 1.502(9)
O135 O134 1.31(2)
O134 O133 1.53(3)
O132 O131 1.20(3)
